data_2201008
loop_
_publ_author_name
'Wan-Xuan  Zhang'
'Hai-Tao Yu'
'Dong-Ren  Bai'
'Ji-Ben Meng'

_publ_section_title
;
 <i>N</i>-(5-Phenylseleno)pentylphthalimide
;
_journal_issue 3
_journal_name_full 'Acta Crystallographica Section E'
_journal_page_first o345
_journal_page_last o346
_journal_paper_doi 10.1107/S1600536802002246
_journal_volume 58
_journal_year 2002
_chemical_formula_iupac 'C19 H19 N O2 Se'
_chemical_formula_moiety 'C19 H19 N O2 Se'
_chemical_formula_sum 'C19 H19 N O2 Se'
_chemical_formula_weight 372.31
_chemical_name_systematic
;
N-(5-Phenylseleno)pentylphthalimide
;
_space_group_IT_number 14
_symmetry_cell_setting monoclinic
_symmetry_space_group_name_Hall '-P 2yn'
_symmetry_space_group_name_H-M 'P 1 21/n 1'
_atom_sites_solution_hydrogens geom
_atom_sites_solution_primary direct
_atom_sites_solution_secondary difmap
_cell_angle_alpha 90.00
_cell_angle_beta 99.361(5)
_cell_angle_gamma 90.00
_cell_formula_units_Z 4
_cell_length_a 8.481(2)
_cell_length_b 18.196(5)
_cell_length_c 11.265(3)
_cell_measurement_reflns_used 60
_cell_measurement_temperature 293(2)
_cell_measurement_theta_max 30.2
_cell_measurement_theta_min 2.4
_cell_volume 1715.3(8)
_computing_cell_refinement SMART
_computing_data_collection 'SMART (Bruker, 1998)'
_computing_data_reduction 'SHELXTL (Sheldrick, 1998)'
_computing_molecular_graphics SHELXTL
_computing_publication_material SHELXTL
_computing_structure_refinement 'SHELXL97 (Sheldrick, 1997)'
_computing_structure_solution 'SHELXS97 (Sheldrick, 1990)'
_diffrn_ambient_temperature 293(2)
_diffrn_measured_fraction_theta_full 1.000
_diffrn_measured_fraction_theta_max 1.000
_diffrn_measurement_device_type 'Bruker CCD area-detector'
_diffrn_measurement_method '\f and \w'
_diffrn_radiation_monochromator graphite
_diffrn_radiation_source 'fine-focus sealed tube'
_diffrn_radiation_type MoK\a
_diffrn_radiation_wavelength .71073
_diffrn_reflns_av_R_equivalents .030
_diffrn_reflns_av_sigmaI/netI .044
_diffrn_reflns_limit_h_max 10
_diffrn_reflns_limit_h_min -9
_diffrn_reflns_limit_k_max 21
_diffrn_reflns_limit_k_min -21
_diffrn_reflns_limit_l_max 13
_diffrn_reflns_limit_l_min -7
_diffrn_reflns_number 7064
_diffrn_reflns_theta_full 25.0
_diffrn_reflns_theta_max 25.0
_diffrn_reflns_theta_min 2.1
_diffrn_standards_decay_% 0
_diffrn_standards_number 0
_exptl_absorpt_coefficient_mu 2.20
_exptl_absorpt_correction_T_max .668
_exptl_absorpt_correction_T_min .558
_exptl_absorpt_correction_type multi-scan
_exptl_absorpt_process_details '(SADABS; Sheldrick, 1996)'
_exptl_crystal_colour colorless
_exptl_crystal_density_diffrn 1.442
_exptl_crystal_density_method 'not measured'
_exptl_crystal_description prism
_exptl_crystal_F_000 760
_exptl_crystal_size_max .30
_exptl_crystal_size_mid .25
_exptl_crystal_size_min .20
_refine_diff_density_max .24
_refine_diff_density_min -.28
_refine_ls_extinction_method none
_refine_ls_goodness_of_fit_ref .94
_refine_ls_hydrogen_treatment constr
_refine_ls_matrix_type full
_refine_ls_number_parameters 208
_refine_ls_number_reflns 3033
_refine_ls_number_restraints 0
_refine_ls_restrained_S_all .94
_refine_ls_R_factor_all .077
_refine_ls_R_factor_gt .035
_refine_ls_shift/su_max .027
_refine_ls_shift/su_mean .004
_refine_ls_structure_factor_coef Fsqd
_refine_ls_weighting_details 'calc w = 1/[\s^2^(Fo^2^)+(0.05P)^2^] where P = (Fo^2^+2Fc^2^)/3'
_refine_ls_weighting_scheme calc
_refine_ls_wR_factor_gt .081
_refine_ls_wR_factor_ref .098
_reflns_number_gt 1819
_reflns_number_total 3033
_reflns_threshold_expression I>2\s(I)
_cod_data_source_file ya6089.cif
_cod_data_source_block I
_cod_depositor_comments
;
The following automatic conversions were performed:
'_symmetry_cell_setting' value 'Monoclinic' changed to 'monoclinic'
according to '/home/saulius/struct/CIF-dictionaries/cif_core.dic'
dictionary named 'cif_core.dic' version 2.4.1 from 2010-06-29.

Automatic conversion script
Id: cif_fix_enum 1527 2010-12-29 10:47:43Z saulius 

The following automatic conversions were performed:

'_symmetry_cell_setting' value 'Monoclinic' changed to 'monoclinic'
according to /home/saulius/struct/CIF-dictionaries/cif_core.dic
dictionary named 'cif_core.dic' version 2.4.1 from 2010-06-29.

Automatic conversion script
Id: cif_fix_values 1715 2011-07-08 13:25:40Z adriana 
;
_cod_original_sg_symbol_H-M 'P 21/n'
_cod_database_code 2201008
_cod_database_fobs_code 2201008

loop_
_symmetry_equiv_pos_as_xyz
'x, y, z'
'-x+1/2, y+1/2, -z+1/2'
'-x, -y, -z'
'x-1/2, -y-1/2, z-1/2'

loop_
_atom_site_label
_atom_site_fract_x
_atom_site_fract_y
_atom_site_fract_z
_atom_site_U_iso_or_equiv
_atom_site_adp_type
_atom_site_calc_flag
_atom_site_refinement_flags
_atom_site_occupancy
_atom_site_disorder_assembly
_atom_site_disorder_group
_atom_site_type_symbol
Se1 .39622(5) 1.00459(2) .68386(4) .07076(18) Uani d . 1 . . Se
O1 .4897(3) .62297(13) .2221(2) .0784(8) Uani d . 1 . . O
O2 .0951(3) .60872(13) .4509(2) .0781(8) Uani d . 1 . . O
N1 .2850(3) .63466(14) .3326(2) .0564(7) Uani d . 1 . . N
C1 .4028(4) .59636(19) .2847(3) .0556(9) Uani d . 1 . . C
C2 .3935(4) .51971(16) .3272(3) .0479(8) Uani d . 1 . . C
C3 .4845(4) .4592(2) .3063(3) .0599(9) Uani d . 1 . . C
H3A .5645 .4626 .2592 .072 Uiso calc R 1 . . H
C4 .4506(5) .3940(2) .3588(3) .0686(10) Uani d . 1 . . C
H4A .5094 .3522 .3470 .082 Uiso calc R 1 . . H
C5 .3313(5) .3891(2) .4285(3) .0701(11) Uani d . 1 . . C
H5A .3107 .3441 .4622 .084 Uiso calc R 1 . . H
C6 .2422(4) .4498(2) .4492(3) .0618(9) Uani d . 1 . . C
H6A .1623 .4467 .4966 .074 Uiso calc R 1 . . H
C7 .2761(4) .51509(17) .3969(3) .0489(8) Uani d . 1 . . C
C8 .2026(4) .58839(19) .4007(3) .0576(9) Uani d . 1 . . C
C9 .2561(4) .71347(17) .3193(3) .0663(10) Uani d . 1 . . C
H9A .1418 .7224 .3054 .080 Uiso calc R 1 . . H
H9B .2986 .7311 .2496 .080 Uiso calc R 1 . . H
C10 .3326(4) .75602(17) .4297(3) .0625(9) Uani d . 1 . . C
H10A .3028 .7334 .5008 .075 Uiso calc R 1 . . H
H10B .4478 .7530 .4364 .075 Uiso calc R 1 . . H
C11 .2839(4) .83565(18) .4258(3) .0623(9) Uani d . 1 . . C
H11A .1682 .8386 .4151 .075 Uiso calc R 1 . . H
H11B .3182 .8588 .3568 .075 Uiso calc R 1 . . H
C12 .3536(4) .87762(18) .5385(3) .0656(10) Uani d . 1 . . C
H12A .4691 .8786 .5451 .079 Uiso calc R 1 . . H
H12B .3277 .8519 .6082 .079 Uiso calc R 1 . . H
C13 .2921(4) .95597(19) .5390(3) .0649(10) Uani d . 1 . . C
H13A .1773 .9558 .5368 .078 Uiso calc R 1 . . H
H13B .3150 .9820 .4686 .078 Uiso calc R 1 . . H
C14 .3168(4) 1.10262(18) .6620(3) .0544(9) Uani d . 1 . . C
C15 .2142(4) 1.1264(2) .5625(3) .0641(10) Uani d . 1 . . C
H15A .1801 1.0939 .4998 .077 Uiso calc R 1 . . H
C16 .1609(4) 1.1988(2) .5550(4) .0743(11) Uani d . 1 . . C
H16A .0919 1.2148 .4873 .089 Uiso calc R 1 . . H
C17 .2100(5) 1.2462(2) .6471(4) .0757(11) Uani d . 1 . . C
H17A .1742 1.2945 .6427 .091 Uiso calc R 1 . . H
C18 .3119(5) 1.2224(2) .7460(4) .0723(11) Uani d . 1 . . C
H18A .3460 1.2551 .8083 .087 Uiso calc R 1 . . H
C19 .3645(4) 1.1516(2) .7548(3) .0645(10) Uani d . 1 . . C
H19A .4326 1.1362 .8234 .077 Uiso calc R 1 . . H

loop_
_atom_site_aniso_label
_atom_site_aniso_U_11
_atom_site_aniso_U_22
_atom_site_aniso_U_33
_atom_site_aniso_U_12
_atom_site_aniso_U_13
_atom_site_aniso_U_23
Se1 .0741(3) .0623(3) .0722(3) .0070(2) .0007(2) .0016(2)
O1 .0886(19) .0720(18) .0830(19) -.0023(14) .0392(17) .0098(14)
O2 .0691(17) .0781(18) .0942(19) .0041(13) .0347(16) -.0103(15)
N1 .0610(18) .0493(17) .0612(18) .0040(14) .0173(15) -.0005(14)
C1 .058(2) .059(2) .050(2) -.0065(18) .0071(19) -.0040(18)
C2 .0435(18) .050(2) .0491(19) -.0052(14) .0038(16) -.0053(15)
C3 .056(2) .058(2) .066(2) -.0002(18) .0138(19) -.0075(19)
C4 .069(3) .058(3) .074(3) .0095(19) -.003(2) -.009(2)
C5 .081(3) .051(2) .075(3) -.010(2) .001(2) .0040(19)
C6 .059(2) .064(2) .063(2) -.0154(19) .0123(19) .0013(19)
C7 .0453(18) .053(2) .0481(18) -.0081(15) .0066(16) -.0022(16)
C8 .052(2) .060(2) .061(2) -.0021(18) .0085(19) -.0076(19)
C9 .071(2) .054(2) .073(3) .0105(18) .011(2) .003(2)
C10 .068(2) .051(2) .069(3) .0049(17) .013(2) .0056(18)
C11 .059(2) .056(2) .072(3) .0043(17) .013(2) .0021(19)
C12 .068(2) .057(2) .072(3) .0017(18) .015(2) .007(2)
C13 .064(2) .056(2) .075(3) .0018(18) .011(2) -.0009(19)
C14 .051(2) .055(2) .061(2) -.0036(16) .0197(19) .0025(18)
C15 .061(2) .069(3) .062(2) -.0048(19) .009(2) .003(2)
C16 .067(3) .071(3) .085(3) .007(2) .013(2) .017(2)
C17 .077(3) .058(2) .102(3) .008(2) .041(3) .007(3)
C18 .079(3) .066(3) .079(3) -.005(2) .033(2) -.010(2)
C19 .061(2) .070(3) .063(2) -.0013(19) .012(2) -.002(2)

loop_
_atom_type_symbol
_atom_type_description
_atom_type_scat_dispersion_real
_atom_type_scat_dispersion_imag
_atom_type_scat_source
C C .0033 .0016 'International Tables Vol C Tables 4.2.6.8 and 6.1.1.4'
H H .0000 .0000 'International Tables Vol C Tables 4.2.6.8 and 6.1.1.4'
N N .0061 .0033 'International Tables Vol C Tables 4.2.6.8 and 6.1.1.4'
O O .0106 .0060 'International Tables Vol C Tables 4.2.6.8 and 6.1.1.4'
Se Se -.0929 2.2259 'International Tables Vol C Tables 4.2.6.8 and 6.1.1.4'

loop_
_geom_angle_atom_site_label_1
_geom_angle_atom_site_label_2
_geom_angle_atom_site_label_3
_geom_angle
_geom_angle_publ_flag
C14 Se1 C13 102.42(15) yes
C1 N1 C8 111.3(3) yes
C1 N1 C9 124.8(3) yes
C8 N1 C9 123.8(3) yes
O1 C1 N1 124.8(3) yes
O1 C1 C2 129.7(3) yes
N1 C1 C2 105.5(3) yes
C7 C2 C3 121.7(3) no
C7 C2 C1 109.0(3) yes
C3 C2 C1 129.2(3) yes
C2 C3 C4 116.8(3) no
C2 C3 H3A 121.6 no
C4 C3 H3A 121.6 no
C5 C4 C3 121.5(3) no
C5 C4 H4A 119.2 no
C3 C4 H4A 119.2 no
C4 C5 C6 121.2(3) no
C4 C5 H5A 119.4 no
C6 C5 H5A 119.4 no
C7 C6 C5 117.4(3) no
C7 C6 H6A 121.3 no
C5 C6 H6A 121.3 no
C2 C7 C6 121.4(3) no
C2 C7 C8 108.1(3) yes
C6 C7 C8 130.5(3) no
O2 C8 N1 123.7(3) yes
O2 C8 C7 130.2(3) yes
N1 C8 C7 106.1(3) no
N1 C9 C10 112.0(3) no
N1 C9 H9A 109.2 no
C10 C9 H9A 109.2 no
N1 C9 H9B 109.2 no
C10 C9 H9B 109.2 no
H9A C9 H9B 107.9 no
C11 C10 C9 112.9(3) no
C11 C10 H10A 109.0 no
C9 C10 H10A 109.0 no
C11 C10 H10B 109.0 no
C9 C10 H10B 109.0 no
H10A C10 H10B 107.8 no
C10 C11 C12 113.1(3) no
C10 C11 H11A 109.0 no
C12 C11 H11A 109.0 no
C10 C11 H11B 109.0 no
C12 C11 H11B 109.0 no
H11A C11 H11B 107.8 no
C11 C12 C13 112.9(3) no
C11 C12 H12A 109.0 no
C13 C12 H12A 109.0 no
C11 C12 H12B 109.0 no
C13 C12 H12B 109.0 no
H12A C12 H12B 107.8 no
C12 C13 Se1 108.8(2) no
C12 C13 H13A 109.9 no
Se1 C13 H13A 109.9 no
C12 C13 H13B 109.9 no
Se1 C13 H13B 109.9 no
H13A C13 H13B 108.3 no
C15 C14 C19 118.9(3) no
C15 C14 Se1 124.3(3) yes
C19 C14 Se1 116.8(3) yes
C14 C15 C16 120.3(4) no
C14 C15 H15A 119.9 no
C16 C15 H15A 119.9 no
C17 C16 C15 119.8(4) no
C17 C16 H16A 120.1 no
C15 C16 H16A 120.1 no
C16 C17 C18 119.8(4) no
C16 C17 H17A 120.1 no
C18 C17 H17A 120.1 no
C17 C18 C19 121.0(4) no
C17 C18 H18A 119.5 no
C19 C18 H18A 119.5 no
C18 C19 C14 120.2(4) no
C18 C19 H19A 119.9 no
C14 C19 H19A 119.9 no

loop_
_geom_bond_atom_site_label_1
_geom_bond_atom_site_label_2
_geom_bond_site_symmetry_2
_geom_bond_distance
_geom_bond_publ_flag
Se1 C13 . 1.938(3) yes
Se1 C14 . 1.908(3) yes
O1 C1 . 1.202(4) yes
O2 C8 . 1.207(4) yes
N1 C1 . 1.396(4) yes
N1 C8 . 1.401(4) yes
N1 C9 . 1.459(4) yes
C1 C2 . 1.481(4) yes
C2 C7 . 1.367(4) yes
C2 C3 . 1.386(4) no
C3 C4 . 1.378(5) no
C3 H3A . .9300 no
C4 C5 . 1.380(5) no
C4 H4A . .9300 no
C5 C6 . 1.378(5) no
C5 H5A . .9300 no
C6 C7 . 1.378(4) no
C6 H6A . .9300 no
C7 C8 . 1.476(4) yes
C9 C10 . 1.518(4) no
C9 H9A . .9700 no
C9 H9B . .9700 no
C10 C11 . 1.505(4) no
C10 H10A . .9700 no
C10 H10B . .9700 no
C11 C12 . 1.516(5) no
C11 H11A . .9700 no
C11 H11B . .9700 no
C12 C13 . 1.519(4) no
C12 H12A . .9700 no
C12 H12B . .9700 no
C13 H13A . .9700 no
C13 H13B . .9700 no
C14 C15 . 1.372(4) no
C14 C19 . 1.384(5) no
C15 C16 . 1.392(5) no
C15 H15A . .9300 no
C16 C17 . 1.360(5) no
C16 H16A . .9300 no
C17 C18 . 1.364(5) no
C17 H17A . .9300 no
C18 C19 . 1.361(5) no
C18 H18A . .9300 no
C19 H19A . .9300 no

loop_
_geom_hbond_atom_site_label_D
_geom_hbond_atom_site_label_H
_geom_hbond_atom_site_label_A
_geom_hbond_site_symmetry_A
_geom_hbond_distance_DH
_geom_hbond_distance_HA
_geom_hbond_distance_DA
_geom_hbond_angle_DHA
_geom_hbond_publ_flag
C6 H6A O2 3_566 .93 2.56 3.410(4) 152.2 yes

loop_
_geom_torsion_atom_site_label_1
_geom_torsion_atom_site_label_2
_geom_torsion_atom_site_label_3
_geom_torsion_atom_site_label_4
_geom_torsion
_geom_torsion_publ_flag
C8 N1 C1 O1 179.4(3) yes
C9 N1 C1 O1 -3.7(5) yes
C8 N1 C1 C2 -.3(4) yes
C9 N1 C1 C2 176.7(3) yes
O1 C1 C2 C7 179.9(4) yes
N1 C1 C2 C7 -.4(3) no
O1 C1 C2 C3 .8(6) no
N1 C1 C2 C3 -179.5(3) yes
C7 C2 C3 C4 .3(5) yes
C1 C2 C3 C4 179.2(3) no
C2 C3 C4 C5 .2(5) no
C3 C4 C5 C6 -.6(5) no
C4 C5 C6 C7 .5(5) no
C3 C2 C7 C6 -.4(5) no
C1 C2 C7 C6 -179.5(3) no
C3 C2 C7 C8 -179.9(3) no
C1 C2 C7 C8 1.0(3) no
C5 C6 C7 C2 .0(5) no
C5 C6 C7 C8 179.4(3) no
C1 N1 C8 O2 -179.8(3) no
C9 N1 C8 O2 3.3(5) yes
C1 N1 C8 C7 .8(4) no
C9 N1 C8 C7 -176.1(3) yes
C2 C7 C8 O2 179.5(4) no
C6 C7 C8 O2 .1(6) no
C2 C7 C8 N1 -1.1(3) no
C6 C7 C8 N1 179.5(3) no
C1 N1 C9 C10 -99.0(4) no
C8 N1 C9 C10 77.5(4) yes
N1 C9 C10 C11 -171.4(3) no
C9 C10 C11 C12 177.3(3) no
C10 C11 C12 C13 -174.7(3) no
C11 C12 C13 Se1 -177.7(2) yes
C14 Se1 C13 C12 175.7(2) yes
C13 Se1 C14 C15 -1.2(3) no
C13 Se1 C14 C19 177.2(3) yes
C19 C14 C15 C16 .8(5) no
Se1 C14 C15 C16 179.2(3) yes
C14 C15 C16 C17 -.4(5) no
C15 C16 C17 C18 .4(6) no
C16 C17 C18 C19 -.7(6) no
C17 C18 C19 C14 1.0(5) no
C15 C14 C19 C18 -1.1(5) no
Se1 C14 C19 C18 -179.6(3) no

loop_
_cod_related_entry_id
_cod_related_entry_database
_cod_related_entry_code
1 ChemSpider 21132442
